data_2229146
loop_
_publ_author_name
'Tan, Nianyuan'
'Zhang, Xiaowen'

_publ_section_title
;
 6-Cyclohexyl-6,7-dihydrodibenzo[<i>c</i>,<i>f</i>][1,5]azabismocin-12(5<i>H</i>)-yl(N\\rightarrow
 Bi) trifluoromethanesulfonate
;
_journal_coeditor_code LX2186
_journal_issue 2
_journal_name_full 'Acta Crystallographica Section E'
_journal_page_first m252
_journal_paper_doi 10.1107/S1600536811002510
_journal_volume 67
_journal_year 2011
_chemical_formula_iupac '[Bi (C20 H23 N) (C F3 O3 S)]'
_chemical_formula_moiety 'C21 H23 Bi F3 N O3 S'
_chemical_formula_sum 'C21 H23 Bi F3 N O3 S'
_chemical_formula_weight 635.44
_chemical_name_systematic
;
6-Cyclohexyl-6,7-dihydrodibenzo[<i>c</i>,<i>f</i>][1,5]azabismocin-
12(5<i>H</i>)-yl(N\\rightarrow Bi) trifluoromethanesulfonate
;
_space_group_IT_number 15
_symmetry_cell_setting monoclinic
_symmetry_space_group_name_Hall '-C 2yc'
_symmetry_space_group_name_H-M 'C 1 2/c 1'
_atom_sites_solution_hydrogens difmap
_atom_sites_solution_primary direct
_atom_sites_solution_secondary difmap
_audit_creation_method SHELXL-97
_cell_angle_alpha 90.00
_cell_angle_beta 94.040(2)
_cell_angle_gamma 90.00
_cell_formula_units_Z 8
_cell_length_a 12.6932(13)
_cell_length_b 15.0000(14)
_cell_length_c 23.037(2)
_cell_measurement_reflns_used 3301
_cell_measurement_temperature 293(2)
_cell_measurement_theta_max 47.761
_cell_measurement_theta_min 4.655
_cell_volume 4375.3(7)
_computing_cell_refinement 'SAINT (Bruker, 1997)'
_computing_data_collection 'SMART (Bruker, 1997)'
_computing_data_reduction 'SAINT (Bruker, 1997)'
_computing_molecular_graphics 'SHELXTL (Sheldrick, 2008)'
_computing_publication_material 'SHELXL97 (Sheldrick, 2008)'
_computing_structure_refinement 'SHELXL97 (Sheldrick, 2008)'
_computing_structure_solution 'SHELXS97 (Sheldrick, 2008)'
_diffrn_ambient_temperature 293(2)
_diffrn_detector_area_resol_mean 10.00
_diffrn_measured_fraction_theta_full 0.999
_diffrn_measured_fraction_theta_max 0.999
_diffrn_measurement_device_type 'Bruker SMART CCD'
_diffrn_measurement_method '\f and \w'
_diffrn_radiation_monochromator graphite
_diffrn_radiation_source 'fine-focus sealed tube'
_diffrn_radiation_type MoK\a
_diffrn_radiation_wavelength 0.71073
_diffrn_reflns_av_R_equivalents 0.0578
_diffrn_reflns_av_sigmaI/netI 0.0598
_diffrn_reflns_limit_h_max 15
_diffrn_reflns_limit_h_min -10
_diffrn_reflns_limit_k_max 17
_diffrn_reflns_limit_k_min -15
_diffrn_reflns_limit_l_max 27
_diffrn_reflns_limit_l_min -26
_diffrn_reflns_number 10954
_diffrn_reflns_theta_full 25.00
_diffrn_reflns_theta_max 25.00
_diffrn_reflns_theta_min 1.77
_exptl_absorpt_coefficient_mu 8.202
_exptl_absorpt_correction_T_max 1.0000
_exptl_absorpt_correction_T_min 0.3135
_exptl_absorpt_correction_type multi-scan
_exptl_absorpt_process_details '(SADABS; Sheldrick, 1999)'
_exptl_crystal_colour colorless
_exptl_crystal_density_diffrn 1.929
_exptl_crystal_density_method 'not measured'
_exptl_crystal_description prismatic
_exptl_crystal_F_000 2448
_exptl_crystal_size_max 0.310
_exptl_crystal_size_mid 0.281
_exptl_crystal_size_min 0.107
_refine_diff_density_max 1.812
_refine_diff_density_min -1.696
_refine_ls_extinction_method none
_refine_ls_goodness_of_fit_ref 0.955
_refine_ls_hydrogen_treatment constr
_refine_ls_matrix_type full
_refine_ls_number_parameters 305
_refine_ls_number_reflns 3860
_refine_ls_number_restraints 72
_refine_ls_restrained_S_all 0.956
_refine_ls_R_factor_all 0.0612
_refine_ls_R_factor_gt 0.0478
_refine_ls_shift/su_max 0.001
_refine_ls_shift/su_mean 0.000
_refine_ls_structure_factor_coef Fsqd
_refine_ls_weighting_details 'calc w=1/[\s^2^(Fo^2^)+(0.0687P)^2^+0.0000P] where P=(Fo^2^+2Fc^2^)/3'
_refine_ls_weighting_scheme calc
_refine_ls_wR_factor_gt 0.1106
_refine_ls_wR_factor_ref 0.1158
_reflns_number_gt 2920
_reflns_number_total 3860
_reflns_threshold_expression I>2\s(I)
_cod_data_source_file lx2186.cif
_cod_data_source_block I
_cod_original_cell_volume 4375.2(7)
_cod_original_sg_symbol_H-M 'C 2/c'
_cod_database_code 2229146
_cod_database_fobs_code 2229146

loop_
_symmetry_equiv_pos_as_xyz
'x, y, z'
'-x, y, -z+1/2'
'x+1/2, y+1/2, z'
'-x+1/2, y+1/2, -z+1/2'
'-x, -y, -z'
'x, -y, z-1/2'
'-x+1/2, -y+1/2, -z'
'x+1/2, -y+1/2, z-1/2'

loop_
_atom_site_type_symbol
_atom_site_label
_atom_site_fract_x
_atom_site_fract_y
_atom_site_fract_z
_atom_site_U_iso_or_equiv
_atom_site_adp_type
_atom_site_calc_flag
_atom_site_refinement_flags
_atom_site_occupancy
_atom_site_disorder_assembly
_atom_site_disorder_group
Bi Bi1 0.50647(3) 0.51740(2) 0.607770(13) 0.04553(15) Uani d . 1 . .
S S1 0.4571(2) 0.75730(17) 0.59130(13) 0.0719(8) Uani d . 1 . .
F F1 0.4536(10) 0.8079(8) 0.6932(3) 0.180(5) Uani d . 1 . .
F F2 0.5912(7) 0.8544(6) 0.6476(5) 0.155(4) Uani d . 1 . .
F F3 0.4435(7) 0.9161(4) 0.6299(4) 0.133(3) Uani d . 1 . .
O O1 0.5181(6) 0.6821(5) 0.6099(3) 0.074(2) Uani d . 1 . .
O O2 0.3476(6) 0.7462(5) 0.5879(4) 0.090(2) Uani d . 1 . .
O O3 0.5008(9) 0.8007(7) 0.5390(3) 0.123(3) Uani d . 1 . .
N N1 0.5872(6) 0.3705(4) 0.6105(3) 0.0472(17) Uani d . 1 A .
C C1 0.6305(7) 0.5246(5) 0.5447(3) 0.042(2) Uani d . 1 . .
C C2 0.6739(8) 0.6024(7) 0.5219(4) 0.058(2) Uani d . 1 . .
H H2 0.6487 0.6582 0.5317 0.069 Uiso calc R 1 . .
C C3 0.7538(9) 0.5950(8) 0.4850(4) 0.075(3) Uani d . 1 . .
H H3 0.7822 0.6464 0.4698 0.089 Uiso calc R 1 . .
C C4 0.7925(11) 0.5138(8) 0.4702(5) 0.078(3) Uani d . 1 . .
H H4 0.8469 0.5102 0.4453 0.093 Uiso calc R 1 . .
C C5 0.7505(9) 0.4373(8) 0.4923(4) 0.069(3) Uani d . 1 . .
H H5 0.7773 0.3819 0.4828 0.083 Uiso calc R 1 . .
C C6 0.6697(8) 0.4428(6) 0.5283(4) 0.055(2) Uani d . 1 . .
C C7 0.6192(8) 0.3583(6) 0.5508(4) 0.056(2) Uani d . 1 . .
H H7A 0.5578 0.3428 0.5254 0.067 Uiso calc R 1 . .
H H7B 0.6692 0.3094 0.5502 0.067 Uiso calc R 1 . .
C C8 0.6153(7) 0.5233(5) 0.6872(4) 0.046(2) Uani d . 1 . .
C C9 0.6218(7) 0.5945(6) 0.7269(4) 0.056(2) Uani d . 1 . .
H H9 0.5832 0.6464 0.7194 0.067 Uiso calc R 1 . .
C C10 0.6871(9) 0.5859(8) 0.7774(4) 0.066(3) Uani d . 1 . .
H H10 0.6917 0.6326 0.8040 0.079 Uiso calc R 1 . .
C C11 0.7436(10) 0.5119(8) 0.7886(5) 0.075(3) Uani d . 1 . .
H H11 0.7845 0.5069 0.8235 0.090 Uiso calc R 1 . .
C C12 0.7418(8) 0.4417(7) 0.7483(4) 0.060(3) Uani d . 1 . .
H H12 0.7842 0.3918 0.7557 0.073 Uiso calc R 1 . .
C C13 0.6770(7) 0.4465(6) 0.6973(3) 0.047(2) Uani d . 1 . .
C C14 0.6816(7) 0.3762(6) 0.6520(3) 0.055(2) Uani d . 1 . .
H H14A 0.7430 0.3870 0.6302 0.066 Uiso calc R 1 . .
H H14B 0.6915 0.3190 0.6713 0.066 Uiso calc R 1 . .
C C15 0.5142(7) 0.2987(5) 0.6231(4) 0.097(4) Uani d D 1 . .
H H15A 0.4587 0.3044 0.5916 0.116 Uiso calc PR 0.600(14) A 1
H H15B 0.5114 0.3276 0.6602 0.116 Uiso d PR 0.400(14) A 2
C C16 0.5506(7) 0.2034(5) 0.6169(4) 0.091(4) Uani d RD 1 A .
H H16A 0.5964 0.1872 0.6508 0.110 Uiso calc PR 0.600(14) A 1
H H16B 0.5912 0.1985 0.5829 0.110 Uiso calc PR 0.600(14) A 1
H H16C 0.6262 0.2053 0.6232 0.110 Uiso d PR 0.400(14) A 2
H H16D 0.5321 0.1815 0.5784 0.110 Uiso d PR 0.400(14) A 2
C C17A 0.4569(13) 0.1385(12) 0.6108(7) 0.080(6) Uani d PDU 0.600(14) A 1
H H17A 0.4087 0.1546 0.5779 0.096 Uiso calc PR 0.600(14) A 1
H H17B 0.4811 0.0779 0.6056 0.096 Uiso calc PR 0.600(14) A 1
C C18A 0.4058(17) 0.1475(11) 0.6656(8) 0.078(6) Uani d PDU 0.600(14) A 1
H H18A 0.4555 0.1314 0.6978 0.094 Uiso calc PR 0.600(14) A 1
H H18B 0.3464 0.1067 0.6655 0.094 Uiso calc PR 0.600(14) A 1
C C19A 0.3673(15) 0.2413(10) 0.6744(9) 0.078(5) Uani d PDU 0.600(14) A 1
H H19A 0.3341 0.2448 0.7110 0.093 Uiso calc PR 0.600(14) A 1
H H19B 0.3145 0.2563 0.6434 0.093 Uiso calc PR 0.600(14) A 1
C C20A 0.4565(12) 0.3078(10) 0.6748(6) 0.062(5) Uani d PDU 0.600(14) A 1
H H20A 0.4283 0.3677 0.6766 0.075 Uiso calc PR 0.600(14) A 1
H H20B 0.5041 0.2983 0.7090 0.075 Uiso calc PR 0.600(14) A 1
C C17B 0.506(2) 0.1385(17) 0.6610(11) 0.075(7) Uani d PDU 0.400(14) A 2
H H17C 0.5259 0.1582 0.7004 0.090 Uiso calc PR 0.400(14) A 2
H H17D 0.5353 0.0793 0.6560 0.090 Uiso calc PR 0.400(14) A 2
C C18B 0.371(2) 0.136(2) 0.6490(13) 0.080(8) Uani d PDU 0.400(14) A 2
H H18C 0.3509 0.1128 0.6105 0.096 Uiso calc PR 0.400(14) A 2
H H18D 0.3401 0.0990 0.6777 0.096 Uiso calc PR 0.400(14) A 2
C C19B 0.337(2) 0.2284(16) 0.6540(14) 0.075(7) Uani d PDU 0.400(14) A 2
H H19C 0.3388 0.2431 0.6950 0.090 Uiso calc PR 0.400(14) A 2
H H19D 0.2643 0.2323 0.6385 0.090 Uiso calc PR 0.400(14) A 2
C C20B 0.4007(12) 0.3000(16) 0.6236(10) 0.069(7) Uani d PDU 0.400(14) A 2
H H20C 0.3733 0.3011 0.5832 0.083 Uiso calc PR 0.400(14) A 2
H H20D 0.3823 0.3568 0.6403 0.083 Uiso calc PR 0.400(14) A 2
C C21 0.4911(11) 0.8380(9) 0.6433(7) 0.094(4) Uani d . 1 . .

loop_
_atom_site_aniso_label
_atom_site_aniso_U_11
_atom_site_aniso_U_22
_atom_site_aniso_U_33
_atom_site_aniso_U_12
_atom_site_aniso_U_13
_atom_site_aniso_U_23
Bi1 0.0379(2) 0.0445(2) 0.0536(2) 0.01047(15) -0.00109(15) -0.00054(14)
S1 0.072(2) 0.0416(14) 0.098(2) 0.0118(13) -0.0229(16) -0.0123(13)
F1 0.259(14) 0.205(11) 0.079(5) 0.037(10) 0.043(7) -0.006(6)
F2 0.080(6) 0.144(8) 0.233(10) -0.015(6) -0.033(6) -0.093(7)
F3 0.135(7) 0.045(4) 0.216(9) 0.011(4) -0.007(6) -0.032(5)
O1 0.083(6) 0.046(4) 0.092(5) 0.024(4) -0.008(4) -0.004(3)
O2 0.051(5) 0.070(5) 0.147(7) 0.001(4) 0.004(5) -0.024(5)
O3 0.172(10) 0.140(8) 0.062(5) 0.011(7) 0.039(5) 0.035(5)
N1 0.041(5) 0.038(4) 0.063(4) 0.007(3) 0.005(3) 0.001(3)
C1 0.034(5) 0.050(5) 0.041(4) 0.010(4) -0.009(4) 0.000(4)
C2 0.055(7) 0.062(6) 0.055(5) 0.009(5) -0.002(5) -0.002(5)
C3 0.070(8) 0.096(9) 0.058(6) -0.002(7) 0.009(6) 0.011(6)
C4 0.082(9) 0.096(9) 0.059(6) 0.018(7) 0.029(6) 0.002(6)
C5 0.071(8) 0.082(8) 0.054(6) 0.027(6) 0.008(5) -0.003(5)
C6 0.062(7) 0.058(6) 0.044(5) 0.020(5) -0.004(4) -0.006(4)
C7 0.057(6) 0.049(6) 0.061(5) 0.011(5) 0.000(5) -0.012(4)
C8 0.037(5) 0.053(5) 0.050(5) -0.001(4) 0.006(4) -0.003(4)
C9 0.059(7) 0.058(6) 0.052(5) 0.002(5) 0.008(5) -0.005(4)
C10 0.084(8) 0.074(7) 0.040(5) -0.004(6) 0.002(5) -0.014(5)
C11 0.072(8) 0.099(9) 0.051(6) -0.005(7) -0.012(6) 0.007(6)
C12 0.047(6) 0.074(7) 0.059(6) 0.015(5) -0.006(5) 0.014(5)
C13 0.043(5) 0.047(5) 0.049(5) 0.009(4) 0.008(4) 0.006(4)
C14 0.048(6) 0.062(6) 0.054(5) 0.016(5) -0.005(4) 0.007(4)
C15 0.073(9) 0.037(6) 0.188(13) 0.001(5) 0.060(9) 0.002(7)
C16 0.089(9) 0.033(6) 0.157(12) -0.002(6) 0.045(8) -0.009(6)
C17A 0.092(10) 0.063(8) 0.084(8) 0.001(7) 0.000(7) -0.004(7)
C18A 0.077(10) 0.063(7) 0.095(9) -0.019(7) 0.010(8) 0.012(7)
C19A 0.081(9) 0.067(7) 0.087(10) -0.014(6) 0.014(8) -0.001(7)
C20A 0.064(8) 0.057(7) 0.066(8) -0.002(6) 0.008(7) -0.006(6)
C17B 0.077(9) 0.067(11) 0.082(11) -0.004(8) 0.002(9) -0.001(8)
C18B 0.080(10) 0.069(9) 0.089(12) -0.012(8) -0.007(9) 0.001(8)
C19B 0.067(10) 0.070(9) 0.086(12) -0.011(7) 0.003(9) -0.002(8)
C20B 0.075(11) 0.063(9) 0.069(10) 0.007(8) 0.006(8) 0.006(8)
C21 0.074(10) 0.068(9) 0.137(13) 0.003(7) -0.015(9) -0.028(8)

loop_
_atom_type_symbol
_atom_type_description
_atom_type_scat_dispersion_real
_atom_type_scat_dispersion_imag
_atom_type_scat_source
C C 0.0033 0.0016 'International Tables Vol C Tables 4.2.6.8 and 6.1.1.4'
H H 0.0000 0.0000 'International Tables Vol C Tables 4.2.6.8 and 6.1.1.4'
N N 0.0061 0.0033 'International Tables Vol C Tables 4.2.6.8 and 6.1.1.4'
O O 0.0106 0.0060 'International Tables Vol C Tables 4.2.6.8 and 6.1.1.4'
F F 0.0171 0.0103 'International Tables Vol C Tables 4.2.6.8 and 6.1.1.4'
S S 0.1246 0.1234 'International Tables Vol C Tables 4.2.6.8 and 6.1.1.4'
Bi Bi -4.1077 10.2566 'International Tables Vol C Tables 4.2.6.8 and 6.1.1.4'

loop_
_geom_angle_atom_site_label_1
_geom_angle_atom_site_label_2
_geom_angle_atom_site_label_3
_geom_angle_site_symmetry_1
_geom_angle_site_symmetry_3
_geom_angle
_geom_angle_publ_flag
C8 Bi1 C1 . . 96.3(3) ?
C8 Bi1 N1 . . 77.2(3) ?
C1 Bi1 N1 . . 75.1(3) ?
C8 Bi1 O1 . . 84.8(3) ?
C1 Bi1 O1 . . 85.4(3) ?
N1 Bi1 O1 . . 151.7(2) ?
O2 S1 O1 . . 116.3(5) ?
O2 S1 O3 . . 115.3(6) ?
O1 S1 O3 . . 111.2(5) ?
O2 S1 C21 . . 108.6(6) ?
O1 S1 C21 . . 104.0(5) ?
O3 S1 C21 . . 99.3(7) ?
S1 O1 Bi1 . . 139.2(5) ?
C15 N1 C7 . . 108.3(7) ?
C15 N1 C14 . . 114.1(7) ?
C7 N1 C14 . . 110.3(7) ?
C15 N1 Bi1 . . 113.6(5) ?
C7 N1 Bi1 . . 103.4(5) ?
C14 N1 Bi1 . . 106.5(5) ?
C6 C1 C2 . . 118.3(9) ?
C6 C1 Bi1 . . 114.9(7) ?
C2 C1 Bi1 . . 126.8(6) ?
C3 C2 C1 . . 119.3(9) ?
C3 C2 H2 . . 120.3 ?
C1 C2 H2 . . 120.3 ?
C4 C3 C2 . . 121.4(11) ?
C4 C3 H3 . . 119.3 ?
C2 C3 H3 . . 119.3 ?
C3 C4 C5 . . 119.7(11) ?
C3 C4 H4 . . 120.2 ?
C5 C4 H4 . . 120.2 ?
C6 C5 C4 . . 120.0(10) ?
C6 C5 H5 . . 120.0 ?
C4 C5 H5 . . 120.0 ?
C5 C6 C1 . . 121.2(10) ?
C5 C6 C7 . . 120.5(9) ?
C1 C6 C7 . . 118.3(8) ?
N1 C7 C6 . . 111.4(7) ?
N1 C7 H7A . . 109.4 ?
C6 C7 H7A . . 109.4 ?
N1 C7 H7B . . 109.4 ?
C6 C7 H7B . . 109.4 ?
H7A C7 H7B . . 108.0 ?
C9 C8 C13 . . 120.7(8) ?
C9 C8 Bi1 . . 124.9(7) ?
C13 C8 Bi1 . . 114.3(6) ?
C10 C9 C8 . . 118.7(9) ?
C10 C9 H9 . . 120.7 ?
C8 C9 H9 . . 120.7 ?
C11 C10 C9 . . 121.4(9) ?
C11 C10 H10 . . 119.3 ?
C9 C10 H10 . . 119.3 ?
C10 C11 C12 . . 120.8(10) ?
C10 C11 H11 . . 119.6 ?
C12 C11 H11 . . 119.6 ?
C13 C12 C11 . . 120.1(10) ?
C13 C12 H12 . . 119.9 ?
C11 C12 H12 . . 119.9 ?
C12 C13 C8 . . 118.2(8) ?
C12 C13 C14 . . 120.4(8) ?
C8 C13 C14 . . 121.0(7) ?
N1 C14 C13 . . 115.1(7) ?
N1 C14 H14A . . 108.5 ?
C13 C14 H14A . . 108.5 ?
N1 C14 H14B . . 108.5 ?
C13 C14 H14B . . 108.5 ?
H14A C14 H14B . . 107.5 ?
C20B C15 C20A . . 55.1(11) ?
C20B C15 N1 . . 129.7(11) ?
C20A C15 N1 . . 117.3(9) ?
C20B C15 C16 . . 109.0(10) ?
C20A C15 C16 . . 110.0(7) ?
C20B C15 H15A . . 48.5 ?
C20A C15 H15A . . 102.8 ?
N1 C15 H15A . . 102.8 ?
C16 C15 H15A . . 102.8 ?
C20B C15 H15B . . 83.5 ?
N1 C15 H15B . . 84.8 ?
C16 C15 H15B . . 122.8 ?
H15A C15 H15B . . 123.3 ?
C15 C16 C17A . . 111.6(8) ?
C15 C16 C17B . . 114.1(12) ?
C17A C16 C17B . . 49.0(13) ?
C15 C16 H16A . . 109.3 ?
C17A C16 H16A . . 109.3 ?
C17B C16 H16A . . 62.4 ?
C15 C16 H16B . . 109.3 ?
C17A C16 H16B . . 109.3 ?
C17B C16 H16B . . 136.3 ?
H16A C16 H16B . . 108.0 ?
C15 C16 H16C . . 105.4 ?
C17A C16 H16C . . 142.4 ?
C17B C16 H16C . . 109.0 ?
H16A C16 H16C . . 49.6 ?
H16B C16 H16C . . 62.8 ?
C15 C16 H16D . . 110.7 ?
C17A C16 H16D . . 63.9 ?
C17B C16 H16D . . 108.4 ?
H16A C16 H16D . . 138.7 ?
H16B C16 H16D . . 48.5 ?
H16C C16 H16D . . 109.1 ?
C18A C17A C16 . . 104.5(13) ?
C18A C17A H16D . . 140.6 ?
C18A C17A H17A . . 110.9 ?
C16 C17A H17A . . 110.9 ?
H16D C17A H17A . . 83.4 ?
C18A C17A H17B . . 110.9 ?
C16 C17A H17B . . 110.9 ?
H16D C17A H17B . . 97.6 ?
H17A C17A H17B . . 108.9 ?
C17A C18A C19A . . 111.6(15) ?
C17A C18A H18A . . 109.3 ?
C19A C18A H18A . . 109.3 ?
C17A C18A H18B . . 109.3 ?
C19A C18A H18B . . 109.3 ?
H18A C18A H18B . . 108.0 ?
C18A C19A C20A . . 111.5(16) ?
C18A C19A H19A . . 109.3 ?
C20A C19A H19A . . 109.3 ?
C18A C19A H19B . . 109.3 ?
C20A C19A H19B . . 109.3 ?
H19A C19A H19B . . 108.0 ?
C15 C20A C19A . . 110.9(12) ?
C19A C20A H15B . . 150.0 ?
C15 C20A H20A . . 109.5 ?
C19A C20A H20A . . 109.5 ?
H15B C20A H20A . . 90.5 ?
C15 C20A H20B . . 109.5 ?
C19A C20A H20B . . 109.5 ?
H15B C20A H20B . . 83.8 ?
H20A C20A H20B . . 108.0 ?
C16 C17B C18B . . 108.3(19) ?
C16 C17B H17C . . 110.0 ?
C18B C17B H17C . . 110.0 ?
C16 C17B H17D . . 110.0 ?
C18B C17B H17D . . 110.0 ?
H17C C17B H17D . . 108.4 ?
C19B C18B C17B . . 105(2) ?
C19B C18B H18C . . 110.7 ?
C17B C18B H18C . . 110.7 ?
C19B C18B H18D . . 110.7 ?
C17B C18B H18D . . 110.7 ?
H18C C18B H18D . . 108.8 ?
C18B C19B C20B . . 117(2) ?
C18B C19B H19C . . 108.0 ?
C20B C19B H19C . . 108.0 ?
C18B C19B H19D . . 108.0 ?
C20B C19B H19D . . 108.0 ?
H19C C19B H19D . . 107.2 ?
C15 C20B C19B . . 123.3(16) ?
C15 C20B H20C . . 106.5 ?
C19B C20B H20C . . 106.5 ?
C15 C20B H20D . . 106.5 ?
C19B C20B H20D . . 106.5 ?
H20C C20B H20D . . 106.5 ?
F2 C21 F3 . . 106.1(11) ?
F2 C21 F1 . . 113.6(13) ?
F3 C21 F1 . . 107.8(12) ?
F2 C21 S1 . . 112.5(10) ?
F3 C21 S1 . . 111.4(9) ?
F1 C21 S1 . . 105.6(10) ?

loop_
_geom_bond_atom_site_label_1
_geom_bond_atom_site_label_2
_geom_bond_site_symmetry_2
_geom_bond_distance
_geom_bond_publ_flag
Bi1 C8 . 2.216(9) ?
Bi1 C1 . 2.219(9) ?
Bi1 N1 . 2.430(6) ?
Bi1 O1 . 2.475(7) ?
S1 O2 . 1.396(8) ?
S1 O1 . 1.418(7) ?
S1 O3 . 1.509(8) ?
S1 C21 . 1.735(12) ?
F1 C21 . 1.354(16) ?
F2 C21 . 1.290(14) ?
F3 C21 . 1.344(14) ?
N1 C15 . 1.462(10) ?
N1 C7 . 1.472(10) ?
N1 C14 . 1.482(10) ?
C1 C6 . 1.386(12) ?
C1 C2 . 1.408(12) ?
C2 C3 . 1.372(14) ?
C2 H2 . 0.9300 ?
C3 C4 . 1.366(14) ?
C3 H3 . 0.9300 ?
C4 C5 . 1.378(16) ?
C4 H4 . 0.9300 ?
C5 C6 . 1.366(13) ?
C5 H5 . 0.9300 ?
C6 C7 . 1.528(13) ?
C7 H7A . 0.9700 ?
C7 H7B . 0.9700 ?
C8 C9 . 1.403(11) ?
C8 C13 . 1.404(12) ?
C9 C10 . 1.386(13) ?
C9 H9 . 0.9300 ?
C10 C11 . 1.337(15) ?
C10 H10 . 0.9300 ?
C11 C12 . 1.404(16) ?
C11 H11 . 0.9300 ?
C12 C13 . 1.387(12) ?
C12 H12 . 0.9300 ?
C13 C14 . 1.487(12) ?
C14 H14A . 0.9700 ?
C14 H14B . 0.9700 ?
C15 C20B . 1.442(13) ?
C15 C20A . 1.447(11) ?
C15 C16 . 1.5127 ?
C15 H15A . 0.9800 ?
C15 H15B . 0.9600 ?
C16 C17A . 1.535(15) ?
C16 C17B . 1.540(17) ?
C16 H16A . 0.9700 ?
C16 H16B . 0.9700 ?
C16 H16C . 0.9600 ?
C16 H16D . 0.9600 ?
C17A C18A . 1.465(13) ?
C17A H17A . 0.9700 ?
C17A H17B . 0.9700 ?
C18A C19A . 1.508(18) ?
C18A H18A . 0.9700 ?
C18A H18B . 0.9700 ?
C19A C20A . 1.508(16) ?
C19A H19A . 0.9700 ?
C19A H19B . 0.9700 ?
C20A H15B . 0.8483 ?
C20A H20A . 0.9700 ?
C20A H20B . 0.9700 ?
C17B C18B . 1.72(4) ?
C17B H17C . 0.9700 ?
C17B H17D . 0.9700 ?
C18B C19B . 1.46(4) ?
C18B H18C . 0.9700 ?
C18B H18D . 0.9700 ?
C19B C20B . 1.54(4) ?
C19B H19C . 0.9700 ?
C19B H19D . 0.9700 ?
C20B H20C . 0.9700 ?
C20B H20D . 0.9700 ?

loop_
_geom_torsion_atom_site_label_1
_geom_torsion_atom_site_label_2
_geom_torsion_atom_site_label_3
_geom_torsion_atom_site_label_4
_geom_torsion_site_symmetry_1
_geom_torsion_site_symmetry_2
_geom_torsion_site_symmetry_3
_geom_torsion_site_symmetry_4
_geom_torsion
_geom_torsion_publ_flag
O2 S1 O1 Bi1 . . . . 28.9(8) ?
O3 S1 O1 Bi1 . . . . -105.8(7) ?
C21 S1 O1 Bi1 . . . . 148.2(7) ?
C8 Bi1 O1 S1 . . . . -153.4(7) ?
C1 Bi1 O1 S1 . . . . 109.8(7) ?
N1 Bi1 O1 S1 . . . . 156.2(5) ?
C8 Bi1 N1 C15 . . . . 111.1(6) ?
C1 Bi1 N1 C15 . . . . -148.8(6) ?
O1 Bi1 N1 C15 . . . . 163.0(6) ?
C8 Bi1 N1 C7 . . . . -131.7(6) ?
C1 Bi1 N1 C7 . . . . -31.6(5) ?
O1 Bi1 N1 C7 . . . . -79.8(7) ?
C8 Bi1 N1 C14 . . . . -15.4(5) ?
C1 Bi1 N1 C14 . . . . 84.7(5) ?
O1 Bi1 N1 C14 . . . . 36.5(8) ?
C8 Bi1 C1 C6 . . . . 90.0(6) ?
N1 Bi1 C1 C6 . . . . 15.1(6) ?
O1 Bi1 C1 C6 . . . . 174.3(6) ?
C8 Bi1 C1 C2 . . . . -88.0(8) ?
N1 Bi1 C1 C2 . . . . -162.9(8) ?
O1 Bi1 C1 C2 . . . . -3.7(7) ?
C6 C1 C2 C3 . . . . -0.8(13) ?
Bi1 C1 C2 C3 . . . . 177.2(7) ?
C1 C2 C3 C4 . . . . -0.4(16) ?
C2 C3 C4 C5 . . . . 0.3(19) ?
C3 C4 C5 C6 . . . . 0.9(18) ?
C4 C5 C6 C1 . . . . -2.0(15) ?
C4 C5 C6 C7 . . . . 177.2(10) ?
C2 C1 C6 C5 . . . . 2.0(13) ?
Bi1 C1 C6 C5 . . . . -176.2(7) ?
C2 C1 C6 C7 . . . . -177.3(8) ?
Bi1 C1 C6 C7 . . . . 4.6(10) ?
C15 N1 C7 C6 . . . . 164.1(7) ?
C14 N1 C7 C6 . . . . -70.3(9) ?
Bi1 N1 C7 C6 . . . . 43.3(8) ?
C5 C6 C7 N1 . . . . 145.0(9) ?
C1 C6 C7 N1 . . . . -35.8(11) ?
C1 Bi1 C8 C9 . . . . 112.7(7) ?
N1 Bi1 C8 C9 . . . . -174.1(8) ?
O1 Bi1 C8 C9 . . . . 27.9(7) ?
C1 Bi1 C8 C13 . . . . -70.0(7) ?
N1 Bi1 C8 C13 . . . . 3.2(6) ?
O1 Bi1 C8 C13 . . . . -154.8(6) ?
C13 C8 C9 C10 . . . . -2.7(13) ?
Bi1 C8 C9 C10 . . . . 174.5(7) ?
C8 C9 C10 C11 . . . . 0.3(15) ?
C9 C10 C11 C12 . . . . 2.6(18) ?
C10 C11 C12 C13 . . . . -3.2(17) ?
C11 C12 C13 C8 . . . . 0.9(14) ?
C11 C12 C13 C14 . . . . 174.6(10) ?
C9 C8 C13 C12 . . . . 2.1(13) ?
Bi1 C8 C13 C12 . . . . -175.4(7) ?
C9 C8 C13 C14 . . . . -171.7(8) ?
Bi1 C8 C13 C14 . . . . 10.9(11) ?
C15 N1 C14 C13 . . . . -100.6(8) ?
C7 N1 C14 C13 . . . . 137.1(8) ?
Bi1 N1 C14 C13 . . . . 25.6(8) ?
C12 C13 C14 N1 . . . . 159.8(8) ?
C8 C13 C14 N1 . . . . -26.6(12) ?
C7 N1 C15 C20B . . . . -101.8(16) ?
C14 N1 C15 C20B . . . . 134.9(15) ?
Bi1 N1 C15 C20B . . . . 12.5(16) ?
C7 N1 C15 C20A . . . . -167.8(11) ?
C14 N1 C15 C20A . . . . 69.0(12) ?
Bi1 N1 C15 C20A . . . . -53.4(12) ?
C20B C15 C16 C17A . . . . 2.1(11) ?
C20A C15 C16 C17A . . . . 60.9(10) ?
N1 C15 C16 C17A . . . . -160.4(11) ?
C20B C15 C16 C17B . . . . -51.3(16) ?
C20A C15 C16 C17B . . . . 7.5(14) ?
N1 C15 C16 C17B . . . . 146.2(16) ?
C15 C16 C17A C18A . . . . -62.4(14) ?
C17B C16 C17A C18A . . . . 41.3(17) ?
C16 C17A C18A C19A . . . . 61(2) ?
C17A C18A C19A C20A . . . . -59(2) ?
C20B C15 C20A C19A . . . . 45.4(14) ?
N1 C15 C20A C19A . . . . 166.5(11) ?
C16 C15 C20A C19A . . . . -54.3(14) ?
C18A C19A C20A C15 . . . . 54(2) ?
C15 C16 C17B C18B . . . . 63(2) ?
C17A C16 C17B C18B . . . . -35.9(16) ?
C16 C17B C18B C19B . . . . -56(3) ?
C17B C18B C19B C20B . . . . 44(3) ?
C20A C15 C20B C19B . . . . -64(2) ?
N1 C15 C20B C19B . . . . -162.1(19) ?
C16 C15 C20B C19B . . . . 38(3) ?
C18B C19B C20B C15 . . . . -40(4) ?
O2 S1 C21 F2 . . . . -177.8(11) ?
O1 S1 C21 F2 . . . . 57.7(13) ?
O3 S1 C21 F2 . . . . -57.0(12) ?
O2 S1 C21 F3 . . . . -58.9(12) ?
O1 S1 C21 F3 . . . . 176.7(10) ?
O3 S1 C21 F3 . . . . 62.0(12) ?
O2 S1 C21 F1 . . . . 57.8(11) ?
O1 S1 C21 F1 . . . . -66.7(10) ?
O3 S1 C21 F1 . . . . 178.6(10) ?
